data_2218517
loop_
_publ_author_name
'Ma, Jun-Ying'

_publ_section_title {4,4'-Dibromo-2,2'-[propane-1,3-diylbis(nitrilomethylidyne)]diphenolato}zinc(II)
_journal_coeditor_code RZ2218
_journal_issue 6
_journal_name_full 'Acta Crystallographica Section E'
_journal_page_first m850
_journal_paper_doi 10.1107/S1600536808015602
_journal_volume 64
_journal_year 2008
_chemical_formula_iupac '[Zn (C17 H14 Br2 N2 O2)]'
_chemical_formula_moiety 'C17 H14 Br2 N2 O2 Zn'
_chemical_formula_sum 'C17 H14 Br2 N2 O2 Zn'
_chemical_formula_weight 503.49
_chemical_name_systematic {4,4'-Dibromo-2,2'-[propane-1,3-diylbis(nitrilomethylidyne)]diphenolato}zinc(II)
_space_group_IT_number 15
_symmetry_cell_setting monoclinic
_symmetry_space_group_name_Hall '-C 2yc'
_symmetry_space_group_name_H-M 'C 1 2/c 1'
_atom_sites_solution_hydrogens geom
_atom_sites_solution_primary direct
_atom_sites_solution_secondary difmap
_audit_creation_method SHELXL-97
_cell_angle_alpha 90.00
_cell_angle_beta 92.910(3)
_cell_angle_gamma 90.00
_cell_formula_units_Z 4
_cell_length_a 21.418(6)
_cell_length_b 8.161(2)
_cell_length_c 9.524(3)
_cell_measurement_reflns_used 1595
_cell_measurement_temperature 298(2)
_cell_measurement_theta_max 26.3
_cell_measurement_theta_min 2.5
_cell_volume 1662.6(8)
_computing_cell_refinement 'SAINT (Bruker, 2000)'
_computing_data_collection 'SMART (Bruker, 2000)'
_computing_data_reduction 'SAINT (Bruker, 2000)'
_computing_molecular_graphics 'SHELXTL (Sheldrick, 2008)'
_computing_publication_material 'SHELXTL (Sheldrick, 2008)'
_computing_structure_refinement 'SHELXTL (Sheldrick, 2008)'
_computing_structure_solution 'SHELXTL (Sheldrick, 2008)'
_diffrn_ambient_temperature 298(2)
_diffrn_measured_fraction_theta_full 0.992
_diffrn_measured_fraction_theta_max 0.992
_diffrn_measurement_device_type 'Bruker SMART CCD area-detector'
_diffrn_measurement_method \w
_diffrn_radiation_monochromator graphite
_diffrn_radiation_source 'fine-focus sealed tube'
_diffrn_radiation_type MoK\a
_diffrn_radiation_wavelength 0.71073
_diffrn_reflns_av_R_equivalents 0.0356
_diffrn_reflns_av_sigmaI/netI 0.0436
_diffrn_reflns_limit_h_max 27
_diffrn_reflns_limit_h_min -27
_diffrn_reflns_limit_k_max 9
_diffrn_reflns_limit_k_min -10
_diffrn_reflns_limit_l_max 11
_diffrn_reflns_limit_l_min -12
_diffrn_reflns_number 4709
_diffrn_reflns_theta_full 27.00
_diffrn_reflns_theta_max 27.00
_diffrn_reflns_theta_min 1.90
_exptl_absorpt_coefficient_mu 6.296
_exptl_absorpt_correction_T_max 0.152
_exptl_absorpt_correction_T_min 0.143
_exptl_absorpt_correction_type multi-scan
_exptl_absorpt_process_details '(SADABS; Bruker, 2000)'
_exptl_crystal_colour colourless
_exptl_crystal_density_diffrn 2.011
_exptl_crystal_density_method 'not measured'
_exptl_crystal_description block
_exptl_crystal_F_000 984
_exptl_crystal_size_max 0.32
_exptl_crystal_size_mid 0.30
_exptl_crystal_size_min 0.30
_refine_diff_density_max 0.450
_refine_diff_density_min -0.643
_refine_ls_extinction_coef 0.0078(5)
_refine_ls_extinction_expression Fc^*^=kFc[1+0.001xFc^2^\l^3^/sin(2\q)]^-1/4^
_refine_ls_extinction_method 'SHELXTL (Bruker, 2000)'
_refine_ls_goodness_of_fit_ref 1.047
_refine_ls_hydrogen_treatment mixed
_refine_ls_matrix_type full
_refine_ls_number_parameters 121
_refine_ls_number_reflns 1809
_refine_ls_number_restraints 3
_refine_ls_restrained_S_all 1.046
_refine_ls_R_factor_all 0.0497
_refine_ls_R_factor_gt 0.0361
_refine_ls_shift/su_max 0.00
_refine_ls_shift/su_max_lt 0.001
_refine_ls_shift/su_mean 0.000
_refine_ls_structure_factor_coef Fsqd
_refine_ls_weighting_details 'calc w=1/[\s^2^(Fo^2^)+(0.0396P)^2^+3.1273P] where P=(Fo^2^+2Fc^2^)/3'
_refine_ls_weighting_scheme calc
_refine_ls_wR_factor_gt 0.0850
_refine_ls_wR_factor_ref 0.0923
_reflns_number_gt 1444
_reflns_number_total 1809
_reflns_threshold_expression I>2\s(I)
_cod_data_source_file rz2218.cif
_cod_data_source_block I
_cod_original_sg_symbol_H-M 'C 2/c'
_cod_database_code 2218517
_cod_database_fobs_code 2218517

loop_
_symmetry_equiv_pos_as_xyz
'x, y, z'
'-x, y, -z+1/2'
'x+1/2, y+1/2, z'
'-x+1/2, y+1/2, -z+1/2'
'-x, -y, -z'
'x, -y, z-1/2'
'-x+1/2, -y+1/2, -z'
'x+1/2, -y+1/2, z-1/2'

loop_
_atom_site_type_symbol
_atom_site_label
_atom_site_fract_x
_atom_site_fract_y
_atom_site_fract_z
_atom_site_U_iso_or_equiv
_atom_site_adp_type
_atom_site_calc_flag
_atom_site_refinement_flags
_atom_site_occupancy
Zn Zn1 0.0000 0.01735(7) 0.2500 0.0347(2) Uani d S 1
Br Br1 0.23023(2) 0.25397(6) 0.81463(5) 0.0539(2) Uani d . 1
N N1 0.04072(14) -0.1416(3) 0.3803(3) 0.0343(7) Uani d . 1
O O1 0.05877(12) 0.1867(3) 0.2995(3) 0.0370(6) Uani d . 1
C C1 0.09920(16) 0.1906(4) 0.4060(4) 0.0310(8) Uani d . 1
C C2 0.10887(15) 0.0587(4) 0.5015(4) 0.0298(7) Uani d . 1
C C3 0.14983(16) 0.0782(5) 0.6219(4) 0.0362(8) Uani d . 1
H H3 0.1557 -0.0080 0.6851 0.043 Uiso calc R 1
C C4 0.18070(17) 0.2229(5) 0.6459(4) 0.0367(8) Uani d . 1
C C5 0.17583(18) 0.3491(5) 0.5466(4) 0.0406(9) Uani d . 1
H H5 0.1995 0.4439 0.5598 0.049 Uiso calc R 1
C C6 0.13625(17) 0.3329(5) 0.4299(4) 0.0376(8) Uani d . 1
H H6 0.1336 0.4176 0.3645 0.045 Uiso calc R 1
C C7 0.08158(16) -0.1003(4) 0.4779(4) 0.0332(8) Uani d . 1
H H7 0.0949 -0.1827 0.5399 0.040 Uiso calc R 1
C C8 0.0244(3) -0.3170(5) 0.3736(5) 0.0577(13) Uani d . 1
H H8A 0.0119 -0.3481 0.4652 0.069 Uiso d R 1
H H8B 0.0623 -0.3752 0.3578 0.069 Uiso d R 1
C C9 -0.0202(3) -0.3766(8) 0.2766(9) 0.0375(17) Uani d PD 0.50
H H9A -0.024(4) -0.4935(16) 0.280(12) 0.080 Uiso d PD 0.50
H H9B -0.059(2) -0.340(9) 0.310(11) 0.080 Uiso d PD 0.50

loop_
_atom_site_aniso_label
_atom_site_aniso_U_11
_atom_site_aniso_U_22
_atom_site_aniso_U_33
_atom_site_aniso_U_12
_atom_site_aniso_U_13
_atom_site_aniso_U_23
Zn1 0.0395(4) 0.0264(3) 0.0374(4) 0.000 -0.0056(2) 0.000
Br1 0.0500(3) 0.0645(4) 0.0453(3) -0.0064(2) -0.01642(19) -0.0038(2)
N1 0.0442(17) 0.0228(15) 0.0354(17) 0.0001(13) -0.0019(14) 0.0015(13)
O1 0.0465(15) 0.0277(13) 0.0354(15) -0.0030(11) -0.0111(11) 0.0031(11)
C1 0.0307(18) 0.0281(18) 0.034(2) 0.0026(14) 0.0015(14) -0.0022(14)
C2 0.0269(16) 0.0318(19) 0.0304(18) 0.0034(14) -0.0006(13) -0.0008(14)
C3 0.0334(18) 0.041(2) 0.034(2) 0.0074(16) 0.0008(15) 0.0032(16)
C4 0.0270(18) 0.045(2) 0.037(2) 0.0001(15) -0.0064(15) -0.0041(17)
C5 0.039(2) 0.036(2) 0.046(2) -0.0077(16) -0.0026(17) -0.0016(18)
C6 0.040(2) 0.0304(19) 0.042(2) -0.0015(16) -0.0026(16) 0.0028(16)
C7 0.0371(19) 0.0305(19) 0.0317(19) 0.0077(15) -0.0009(15) 0.0041(15)
C8 0.097(4) 0.025(2) 0.051(3) -0.009(2) 0.000(3) 0.0003(19)
C9 0.045(5) 0.020(3) 0.047(5) -0.001(3) -0.003(4) 0.005(3)

loop_
_atom_type_symbol
_atom_type_description
_atom_type_scat_dispersion_real
_atom_type_scat_dispersion_imag
_atom_type_scat_source
C C 0.0033 0.0016 'International Tables Vol C Tables 4.2.6.8 and 6.1.1.4'
H H 0.0000 0.0000 'International Tables Vol C Tables 4.2.6.8 and 6.1.1.4'
N N 0.0061 0.0033 'International Tables Vol C Tables 4.2.6.8 and 6.1.1.4'
O O 0.0106 0.0060 'International Tables Vol C Tables 4.2.6.8 and 6.1.1.4'
Zn Zn 0.2839 1.4301 'International Tables Vol C Tables 4.2.6.8 and 6.1.1.4'
Br Br -0.2901 2.4595 'International Tables Vol C Tables 4.2.6.8 and 6.1.1.4'

loop_
_geom_angle_atom_site_label_1
_geom_angle_atom_site_label_2
_geom_angle_atom_site_label_3
_geom_angle_site_symmetry_1
_geom_angle_site_symmetry_3
_geom_angle
_geom_angle_publ_flag
O1 Zn1 O1 . 2 87.42(16) y
O1 Zn1 N1 . 2 153.75(12) y
O1 Zn1 N1 2 2 93.21(12) ?
O1 Zn1 N1 . . 93.21(12) y
O1 Zn1 N1 2 . 153.75(12) ?
N1 Zn1 N1 2 . 97.53(18) ?
C7 N1 C8 . . 115.9(3) ?
C7 N1 Zn1 . . 123.0(2) ?
C8 N1 Zn1 . . 121.1(3) ?
C1 O1 Zn1 . . 127.9(2) ?
O1 C1 C2 . . 123.5(3) ?
O1 C1 C6 . . 119.3(3) ?
C2 C1 C6 . . 117.2(3) ?
C1 C2 C3 . . 119.9(3) ?
C1 C2 C7 . . 122.7(3) ?
C3 C2 C7 . . 117.3(3) ?
C4 C3 C2 . . 120.4(3) ?
C4 C3 H3 . . 119.8 ?
C2 C3 H3 . . 119.8 ?
C3 C4 C5 . . 120.3(4) ?
C3 C4 Br1 . . 120.1(3) ?
C5 C4 Br1 . . 119.6(3) ?
C6 C5 C4 . . 120.0(3) ?
C6 C5 H5 . . 120.0 ?
C4 C5 H5 . . 120.0 ?
C5 C6 C1 . . 121.8(4) ?
C5 C6 H6 . . 119.1 ?
C1 C6 H6 . . 119.1 ?
N1 C7 C2 . . 127.3(3) ?
N1 C7 H7 . . 116.4 ?
C2 C7 H7 . . 116.4 ?
C9 C8 N1 . . 121.7(5) ?
N1 C8 C9 . 2 110.9(4) ?
C9 C8 H8A . . 107.4 ?
N1 C8 H8A . . 107.1 ?
C9 C8 H8A 2 . 140.4 ?
C9 C8 H8B . . 106.4 ?
N1 C8 H8B . . 106.6 ?
C9 C8 H8B 2 . 72.7 ?
H8A C8 H8B . . 106.8 ?
C9 C9 C8 2 . 76.0(9) ?
C9 C9 C8 2 2 62.8(8) ?
C8 C9 C8 . 2 121.7(6) ?
C9 C9 H9A 2 . 95(4) ?
C8 C9 H9A . . 112(7) ?
C8 C9 H9A 2 . 111(7) ?
C9 C9 H9B 2 . 160(5) ?
C8 C9 H9B . . 105(6) ?
C8 C9 H9B 2 . 102(6) ?
H9A C9 H9B . . 103(2) ?

loop_
_geom_bond_atom_site_label_1
_geom_bond_atom_site_label_2
_geom_bond_site_symmetry_2
_geom_bond_distance
_geom_bond_publ_flag
Zn1 O1 . 1.912(3) y
Zn1 O1 2 1.912(3) ?
Zn1 N1 2 1.968(3) ?
Zn1 N1 . 1.968(3) y
Br1 C4 . 1.897(4) ?
N1 C7 . 1.289(5) ?
N1 C8 . 1.474(5) ?
O1 C1 . 1.301(4) ?
C1 C2 . 1.417(5) ?
C1 C6 . 1.419(5) ?
C2 C3 . 1.417(5) ?
C2 C7 . 1.436(5) ?
C3 C4 . 1.367(5) ?
C3 H3 . 0.9300 ?
C4 C5 . 1.398(6) ?
C5 C6 . 1.370(5) ?
C5 H5 . 0.9300 ?
C6 H6 . 0.9300 ?
C7 H7 . 0.9300 ?
C8 C9 . 1.383(9) ?
C8 C9 2 1.509(9) ?
C8 H8A . 0.9600 ?
C8 H8B . 0.9599 ?
C9 C9 2 1.025(15) ?
C9 C8 2 1.509(9) ?
C9 H9A . 0.958(10) ?
C9 H9B . 0.960(10) ?
